data_4073338
loop_
_publ_author_name
'Buccella, Daniela'
'Tanski, Joseph M.'
'Parkin, Gerard'

_publ_section_title
;
 Factors Influencing Coordination versus Oxidative Addition of C&#x2212;H
 Bonds to Molybdenum and Tungsten:&#x00A0; Structural and Spectroscopic
 Evidence That the Calixarene Framework Promotes C&#x2212;H Bond
 Activation
;
_journal_issue 14
_journal_name_full Organometallics
_journal_page_first 3275
_journal_paper_doi 10.1021/om700279c
_journal_volume 26
_journal_year 2007
_chemical_formula_sum 'C26 H47 O2 P3 W'
_chemical_formula_weight 668.40
_chemical_name_systematic
; 
 ? 
;
_space_group_IT_number 2
_symmetry_cell_setting triclinic
_symmetry_space_group_name_Hall '-P 1'
_symmetry_space_group_name_H-M 'P -1'
_atom_sites_solution_hydrogens geom
_atom_sites_solution_primary direct
_atom_sites_solution_secondary difmap
_audit_creation_method SHELXL-97
_cell_angle_alpha 80.5290(10)
_cell_angle_beta 76.5570(10)
_cell_angle_gamma 80.4750(10)
_cell_formula_units_Z 2
_cell_length_a 8.73650(10)
_cell_length_b 11.2335(2)
_cell_length_c 15.7357(2)
_cell_measurement_reflns_used 9324
_cell_measurement_temperature 115(2)
_cell_measurement_theta_max 38.77
_cell_measurement_theta_min 2.51
_cell_volume 1468.45(4)
_computing_cell_refinement 'Bruker SMART'
_computing_data_collection 'Bruker SMART'
_computing_data_reduction 'Bruker SAINT'
_computing_molecular_graphics 'Bruker SHELXTL'
_computing_publication_material 'Bruker SHELXTL'
_computing_structure_refinement 'SHELXL-97 (Sheldrick, 1997)'
_computing_structure_solution 'SHELXS-97 (Sheldrick, 1990)'
_diffrn_ambient_temperature 115(2)
_diffrn_measured_fraction_theta_full 0.997
_diffrn_measured_fraction_theta_max 0.997
_diffrn_measurement_device_type 'CCD area detector'
_diffrn_measurement_method 'phi and omega scans'
_diffrn_radiation_monochromator graphite
_diffrn_radiation_source 'fine-focus sealed tube'
_diffrn_radiation_type MoK\a
_diffrn_radiation_wavelength 0.71073
_diffrn_reflns_av_R_equivalents 0.0171
_diffrn_reflns_av_sigmaI/netI 0.0154
_diffrn_reflns_limit_h_max 10
_diffrn_reflns_limit_h_min -10
_diffrn_reflns_limit_k_max 14
_diffrn_reflns_limit_k_min -14
_diffrn_reflns_limit_l_max 19
_diffrn_reflns_limit_l_min -19
_diffrn_reflns_number 22287
_diffrn_reflns_theta_full 26.37
_diffrn_reflns_theta_max 26.37
_diffrn_reflns_theta_min 1.85
_exptl_absorpt_coefficient_mu 4.116
_exptl_absorpt_correction_T_max 0.5772
_exptl_absorpt_correction_T_min 0.3525
_exptl_absorpt_correction_type empirical
_exptl_absorpt_process_details sadabs
_exptl_crystal_colour brown
_exptl_crystal_density_diffrn 1.512
_exptl_crystal_density_method 'not measured'
_exptl_crystal_description Bulk
_exptl_crystal_F_000 676
_exptl_crystal_size_max 0.32
_exptl_crystal_size_mid 0.26
_exptl_crystal_size_min 0.15
_refine_diff_density_max 0.757
_refine_diff_density_min -0.607
_refine_diff_density_rms 0.068
_refine_ls_extinction_method none
_refine_ls_goodness_of_fit_ref 1.036
_refine_ls_hydrogen_treatment mixed
_refine_ls_matrix_type full
_refine_ls_number_parameters 305
_refine_ls_number_reflns 5980
_refine_ls_number_restraints 0
_refine_ls_restrained_S_all 1.036
_refine_ls_R_factor_all 0.0144
_refine_ls_R_factor_gt 0.0139
_refine_ls_shift/su_max 0.003
_refine_ls_shift/su_mean 0.000
_refine_ls_structure_factor_coef Fsqd
_refine_ls_weighting_details 'calc w=1/[\s^2^(Fo^2^)+(0.0180P)^2^+1.3378P] where P=(Fo^2^+2Fc^2^)/3'
_refine_ls_weighting_scheme calc
_refine_ls_wR_factor_gt 0.0358
_refine_ls_wR_factor_ref 0.0360
_reflns_number_gt 5828
_reflns_number_total 5980
_reflns_threshold_expression >2sigma(I)
_cod_data_source_file om700279c-file002.cif
_cod_data_source_block lwp3h3
_cod_depositor_comments
;
The following automatic conversions were performed:

'_symmetry_cell_setting' value 'Triclinic' changed to 'triclinic'
according to /home/saulius/struct/CIF-dictionaries/cif_core.dic
dictionary named 'cif_core.dic' version 2.4.1 from 2010-06-29.

Automatic conversion script
Id: cif_fix_values 1715 2011-07-08 13:25:40Z adriana 
;
_cod_original_sg_symbol_H-M P-1
_cod_database_code 4073338

loop_
_symmetry_equiv_pos_as_xyz
'x, y, z'
'-x, -y, -z'

loop_
_atom_site_label
_atom_site_type_symbol
_atom_site_fract_x
_atom_site_fract_y
_atom_site_fract_z
_atom_site_U_iso_or_equiv
_atom_site_adp_type
_atom_site_occupancy
_atom_site_symmetry_multiplicity
_atom_site_calc_flag
_atom_site_refinement_flags
W W 0.295933(8) 0.278703(6) 0.269365(5) 0.01177(3) Uani 1 1 d .
H2 H 0.410(3) 0.361(2) 0.2975(18) 0.036(7) Uiso 1 1 d .
H1 H 0.197(3) 0.392(2) 0.3248(18) 0.034(7) Uiso 1 1 d .
P1 P 0.01338(6) 0.29015(4) 0.29809(4) 0.01703(10) Uani 1 1 d .
O1 O 0.30432(16) 0.08788(12) 0.29489(9) 0.0166(3) Uani 1 1 d .
C1 C 0.6036(2) 0.15636(17) 0.18816(13) 0.0155(4) Uani 1 1 d .
H3 H 0.542(3) 0.227(2) 0.2233(17) 0.026(6) Uiso 1 1 d .
H4 H 0.714(3) 0.171(2) 0.1816(15) 0.016(5) Uiso 1 1 d .
P2 P 0.31252(6) 0.23452(4) 0.42419(3) 0.01564(10) Uani 1 1 d .
O2 O 0.29087(16) 0.24387(12) 0.14410(9) 0.0174(3) Uani 1 1 d .
P3 P 0.32373(6) 0.47765(4) 0.18097(3) 0.01561(10) Uani 1 1 d .
C10 C 0.4320(2) 0.00403(16) 0.28542(12) 0.0140(4) Uani 1 1 d .
C11 C 0.5836(2) 0.03230(17) 0.24005(12) 0.0147(4) Uani 1 1 d .
C12 C 0.7144(2) -0.05785(18) 0.23526(13) 0.0169(4) Uani 1 1 d .
H12A H 0.8161 -0.0367 0.2060 0.020 Uiso 1 1 calc R
C13 C 0.7005(2) -0.17801(18) 0.27213(13) 0.0187(4) Uani 1 1 d .
C14 C 0.5497(2) -0.20569(17) 0.31479(13) 0.0177(4) Uani 1 1 d .
H14A H 0.5376 -0.2876 0.3392 0.021 Uiso 1 1 calc R
C15 C 0.4157(2) -0.11829(17) 0.32313(13) 0.0160(4) Uani 1 1 d .
C16 C 0.2546(2) -0.15117(18) 0.37064(14) 0.0201(4) Uani 1 1 d .
H16A H 0.2636 -0.2384 0.3926 0.030 Uiso 1 1 calc R
H16B H 0.1818 -0.1323 0.3299 0.030 Uiso 1 1 calc R
H16C H 0.2136 -0.1042 0.4203 0.030 Uiso 1 1 calc R
C17 C 0.8440(3) -0.2745(2) 0.26490(16) 0.0278(5) Uani 1 1 d .
H17A H 0.9385 -0.2375 0.2328 0.042 Uiso 1 1 calc R
H17B H 0.8281 -0.3381 0.2332 0.042 Uiso 1 1 calc R
H17C H 0.8584 -0.3106 0.3241 0.042 Uiso 1 1 calc R
C20 C 0.4126(2) 0.20035(16) 0.08291(13) 0.0156(4) Uani 1 1 d .
C21 C 0.3847(2) 0.19190(17) -0.00082(13) 0.0170(4) Uani 1 1 d .
C22 C 0.5093(3) 0.14935(17) -0.06593(13) 0.0187(4) Uani 1 1 d .
H22A H 0.4885 0.1425 -0.1215 0.022 Uiso 1 1 calc R
C23 C 0.6642(2) 0.11624(17) -0.05243(13) 0.0191(4) Uani 1 1 d .
C24 C 0.6902(2) 0.12588(17) 0.02977(13) 0.0178(4) Uani 1 1 d .
H24A H 0.7948 0.1052 0.0402 0.021 Uiso 1 1 calc R
C25 C 0.5675(2) 0.16504(16) 0.09764(13) 0.0153(4) Uani 1 1 d .
C26 C 0.2194(3) 0.2273(2) -0.01794(14) 0.0231(4) Uani 1 1 d .
H26A H 0.2201 0.2162 -0.0785 0.035 Uiso 1 1 calc R
H26B H 0.1835 0.3128 -0.0097 0.035 Uiso 1 1 calc R
H26C H 0.1472 0.1758 0.0233 0.035 Uiso 1 1 calc R
C27 C 0.7972(3) 0.0685(2) -0.12371(14) 0.0251(4) Uani 1 1 d .
H27A H 0.8962 0.0503 -0.1022 0.038 Uiso 1 1 calc R
H27B H 0.8096 0.1302 -0.1758 0.038 Uiso 1 1 calc R
H27C H 0.7719 -0.0058 -0.1393 0.038 Uiso 1 1 calc R
C31 C -0.1093(3) 0.3684(2) 0.38841(17) 0.0293(5) Uani 1 1 d .
H31A H -0.2216 0.3645 0.3909 0.044 Uiso 1 1 calc R
H31B H -0.0906 0.4537 0.3786 0.044 Uiso 1 1 calc R
H31C H -0.0816 0.3288 0.4442 0.044 Uiso 1 1 calc R
C32 C -0.0878(3) 0.3575(2) 0.20879(17) 0.0299(5) Uani 1 1 d .
H32A H -0.2024 0.3563 0.2295 0.045 Uiso 1 1 calc R
H32B H -0.0490 0.3105 0.1590 0.045 Uiso 1 1 calc R
H32C H -0.0662 0.4417 0.1899 0.045 Uiso 1 1 calc R
C33 C -0.0501(2) 0.13901(19) 0.32139(16) 0.0248(5) Uani 1 1 d .
H33A H -0.1662 0.1471 0.3328 0.037 Uiso 1 1 calc R
H33B H -0.0129 0.0940 0.3733 0.037 Uiso 1 1 calc R
H33C H -0.0050 0.0948 0.2706 0.037 Uiso 1 1 calc R
C41 C 0.1873(3) 0.1320(2) 0.50156(15) 0.0268(5) Uani 1 1 d .
H41A H 0.2105 0.1254 0.5603 0.040 Uiso 1 1 calc R
H41B H 0.2090 0.0514 0.4819 0.040 Uiso 1 1 calc R
H41C H 0.0753 0.1644 0.5039 0.040 Uiso 1 1 calc R
C42 C 0.2812(3) 0.3651(2) 0.48451(15) 0.0278(5) Uani 1 1 d .
H42A H 0.2905 0.3367 0.5456 0.042 Uiso 1 1 calc R
H42B H 0.1750 0.4095 0.4836 0.042 Uiso 1 1 calc R
H42C H 0.3612 0.4192 0.4566 0.042 Uiso 1 1 calc R
C43 C 0.5077(3) 0.1629(2) 0.44270(14) 0.0243(4) Uani 1 1 d .
H43A H 0.5052 0.1480 0.5061 0.036 Uiso 1 1 calc R
H43B H 0.5873 0.2169 0.4136 0.036 Uiso 1 1 calc R
H43C H 0.5355 0.0854 0.4183 0.036 Uiso 1 1 calc R
C51 C 0.3001(3) 0.60665(18) 0.24144(15) 0.0257(5) Uani 1 1 d .
H51A H 0.3136 0.6811 0.1997 0.038 Uiso 1 1 calc R
H51B H 0.3801 0.5933 0.2777 0.038 Uiso 1 1 calc R
H51C H 0.1938 0.6150 0.2795 0.038 Uiso 1 1 calc R
C52 C 0.5238(2) 0.48544(19) 0.11411(15) 0.0238(4) Uani 1 1 d .
H52A H 0.5292 0.5665 0.0800 0.036 Uiso 1 1 calc R
H52B H 0.5492 0.4237 0.0738 0.036 Uiso 1 1 calc R
H52C H 0.6003 0.4703 0.1527 0.036 Uiso 1 1 calc R
C53 C 0.2039(3) 0.5394(2) 0.09904(15) 0.0244(4) Uani 1 1 d .
H53A H 0.2327 0.6195 0.0709 0.037 Uiso 1 1 calc R
H53B H 0.0912 0.5476 0.1279 0.037 Uiso 1 1 calc R
H53C H 0.2235 0.4843 0.0543 0.037 Uiso 1 1 calc R

loop_
_atom_site_aniso_label
_atom_site_aniso_U_11
_atom_site_aniso_U_22
_atom_site_aniso_U_33
_atom_site_aniso_U_23
_atom_site_aniso_U_13
_atom_site_aniso_U_12
W 0.01199(4) 0.01110(4) 0.01171(4) -0.00214(3) -0.00160(3) -0.00068(3)
P1 0.0130(2) 0.0154(2) 0.0222(3) -0.00462(19) -0.00223(19) -0.00023(18)
O1 0.0152(6) 0.0127(6) 0.0209(7) -0.0030(5) -0.0022(5) -0.0004(5)
C1 0.0150(9) 0.0156(9) 0.0160(10) -0.0037(7) -0.0023(7) -0.0021(7)
P2 0.0174(2) 0.0162(2) 0.0126(2) -0.00248(18) -0.00191(18) -0.00130(18)
O2 0.0185(7) 0.0186(7) 0.0155(7) -0.0055(5) -0.0039(5) 0.0000(5)
P3 0.0169(2) 0.0128(2) 0.0158(2) -0.00099(18) -0.00234(19) -0.00072(18)
C10 0.0161(9) 0.0143(8) 0.0124(9) -0.0039(7) -0.0044(7) 0.0000(7)
C11 0.0179(9) 0.0163(9) 0.0113(9) -0.0040(7) -0.0050(7) -0.0011(7)
C12 0.0146(9) 0.0217(9) 0.0146(9) -0.0040(7) -0.0035(7) -0.0006(7)
C13 0.0204(10) 0.0200(9) 0.0152(10) -0.0048(7) -0.0059(8) 0.0045(8)
C14 0.0247(10) 0.0136(8) 0.0143(9) -0.0014(7) -0.0054(8) 0.0001(7)
C15 0.0193(9) 0.0163(9) 0.0125(9) -0.0024(7) -0.0031(7) -0.0032(7)
C16 0.0218(10) 0.0159(9) 0.0213(10) -0.0014(8) -0.0017(8) -0.0038(8)
C17 0.0256(11) 0.0232(11) 0.0290(12) -0.0021(9) -0.0044(9) 0.0092(9)
C20 0.0196(9) 0.0114(8) 0.0147(9) -0.0009(7) -0.0010(7) -0.0037(7)
C21 0.0232(10) 0.0128(8) 0.0150(10) -0.0011(7) -0.0036(8) -0.0032(7)
C22 0.0288(11) 0.0145(9) 0.0128(9) -0.0016(7) -0.0030(8) -0.0051(8)
C23 0.0259(10) 0.0131(9) 0.0157(10) -0.0007(7) 0.0011(8) -0.0044(8)
C24 0.0190(9) 0.0141(9) 0.0187(10) -0.0004(7) -0.0012(8) -0.0029(7)
C25 0.0197(9) 0.0119(8) 0.0138(9) -0.0003(7) -0.0020(7) -0.0043(7)
C26 0.0262(11) 0.0259(10) 0.0189(10) -0.0047(8) -0.0092(8) -0.0006(8)
C27 0.0296(11) 0.0235(10) 0.0179(11) -0.0037(8) 0.0032(9) -0.0019(9)
C31 0.0186(10) 0.0287(11) 0.0375(14) -0.0139(10) 0.0036(9) 0.0014(9)
C32 0.0234(11) 0.0287(11) 0.0404(14) 0.0009(10) -0.0163(10) -0.0033(9)
C33 0.0154(9) 0.0193(10) 0.0381(13) -0.0038(9) -0.0016(9) -0.0037(8)
C41 0.0298(12) 0.0290(11) 0.0196(11) 0.0019(9) -0.0014(9) -0.0086(9)
C42 0.0433(13) 0.0233(10) 0.0184(11) -0.0077(8) -0.0085(10) -0.0010(9)
C43 0.0213(10) 0.0318(11) 0.0195(11) -0.0038(9) -0.0068(8) 0.0010(9)
C51 0.0348(12) 0.0149(9) 0.0268(12) -0.0048(8) -0.0043(9) -0.0029(8)
C52 0.0211(10) 0.0207(10) 0.0255(11) 0.0043(8) -0.0012(8) -0.0037(8)
C53 0.0237(10) 0.0239(10) 0.0233(11) 0.0033(8) -0.0071(9) 0.0004(8)

loop_
_atom_type_symbol
_atom_type_description
_atom_type_scat_dispersion_real
_atom_type_scat_dispersion_imag
_atom_type_scat_source
C C 0.0033 0.0016 'International Tables Vol C Tables 4.2.6.8 and 6.1.1.4'
H H 0.0000 0.0000 'International Tables Vol C Tables 4.2.6.8 and 6.1.1.4'
O O 0.0106 0.0060 'International Tables Vol C Tables 4.2.6.8 and 6.1.1.4'
P P 0.1023 0.0942 'International Tables Vol C Tables 4.2.6.8 and 6.1.1.4'
W W -0.8490 6.8722 'International Tables Vol C Tables 4.2.6.8 and 6.1.1.4'

loop_
_geom_angle_atom_site_label_1
_geom_angle_atom_site_label_2
_geom_angle_atom_site_label_3
_geom_angle
H2 W H1 65.9(13)
H2 W O2 128.8(10)
H1 W O2 129.6(9)
H2 W O1 126.7(9)
H1 W O1 133.4(9)
O2 W O1 81.01(5)
H2 W H3 65.7(12)
H1 W H3 131.5(12)
O2 W H3 81.1(7)
O1 W H3 80.5(7)
H2 W P1 131.1(10)
H1 W P1 65.2(9)
O2 W P1 85.59(4)
O1 W P1 87.40(4)
H3 W P1 163.2(7)
H2 W P2 66.1(10)
H1 W P2 69.2(9)
O2 W P2 157.93(4)
O1 W P2 76.97(4)
H3 W P2 93.7(7)
P1 W P2 94.751(18)
H2 W P3 64.2(9)
H1 W P3 68.2(9)
O2 W P3 77.63(4)
O1 W P3 157.20(4)
H3 W P3 88.4(7)
P1 W P3 98.736(17)
P2 W P3 123.916(17)
H2 W C1 81.3(10)
H1 W C1 147.2(9)
O2 W C1 69.95(5)
O1 W C1 68.54(5)
H3 W C1 15.7(7)
P1 W C1 147.61(4)
P2 W C1 100.22(4)
P3 W C1 96.43(4)
C31 P1 C32 100.66(12)
C31 P1 C33 103.43(11)
C32 P1 C33 100.13(11)
C31 P1 W 120.09(8)
C32 P1 W 118.11(8)
C33 P1 W 111.65(7)
C10 O1 W 127.94(12)
C11 C1 C25 111.45(15)
C11 C1 W 96.40(11)
C25 C1 W 95.95(11)
C42 P2 C41 101.27(11)
C42 P2 C43 100.67(11)
C41 P2 C43 99.85(11)
C42 P2 W 116.55(7)
C41 P2 W 121.10(8)
C43 P2 W 114.19(7)
C20 O2 W 127.92(12)
C51 P3 C53 101.25(11)
C51 P3 C52 100.74(11)
C53 P3 C52 100.95(10)
C51 P3 W 116.48(7)
C53 P3 W 121.95(7)
C52 P3 W 112.39(7)
O1 C10 C11 122.46(16)
O1 C10 C15 118.95(17)
C11 C10 C15 118.59(17)
C12 C11 C10 120.13(17)
C12 C11 C1 118.91(17)
C10 C11 C1 120.65(16)
C13 C12 C11 121.96(18)
C14 C13 C12 117.48(17)
C14 C13 C17 121.60(19)
C12 C13 C17 120.91(19)
C13 C14 C15 122.76(18)
C14 C15 C10 119.04(18)
C14 C15 C16 121.36(17)
C10 C15 C16 119.60(17)
O2 C20 C25 123.00(17)
O2 C20 C21 118.54(17)
C25 C20 C21 118.45(18)
C22 C21 C20 119.71(18)
C22 C21 C26 120.72(18)
C20 C21 C26 119.56(18)
C21 C22 C23 122.24(19)
C24 C23 C22 117.43(18)
C24 C23 C27 121.29(19)
C22 C23 C27 121.25(19)
C23 C24 C25 122.10(19)
C24 C25 C20 120.04(18)
C24 C25 C1 117.92(17)
C20 C25 C1 121.79(17)

loop_
_geom_bond_atom_site_label_1
_geom_bond_atom_site_label_2
_geom_bond_distance
W H2 1.64(3)
W H1 1.67(3)
W O2 2.0834(14)
W O1 2.1071(13)
W H3 2.12(3)
W P1 2.3895(5)
W P2 2.4382(5)
W P3 2.4470(5)
W C1 2.9166(19)
P1 C31 1.825(2)
P1 C32 1.826(2)
P1 C33 1.826(2)
O1 C10 1.332(2)
C1 C11 1.510(3)
C1 C25 1.514(3)
P2 C42 1.825(2)
P2 C41 1.828(2)
P2 C43 1.828(2)
O2 C20 1.343(2)
P3 C51 1.820(2)
P3 C53 1.825(2)
P3 C52 1.826(2)
C10 C11 1.410(3)
C10 C15 1.420(3)
C11 C12 1.393(3)
C12 C13 1.392(3)
C13 C14 1.393(3)
C13 C17 1.512(3)
C14 C15 1.394(3)
C15 C16 1.506(3)
C20 C25 1.407(3)
C20 C21 1.415(3)
C21 C22 1.391(3)
C21 C26 1.507(3)
C22 C23 1.399(3)
C23 C24 1.388(3)
C23 C27 1.510(3)
C24 C25 1.396(3)
